data_1564827
loop_
_publ_author_name
'Somov, N.V.'
'Chausov, F.F.'
'Zakirova, R.M.'
'Fedotova, I.V.'
'Lomova, N.V.'
'Shabanova, I.N.'
'Petrov, V.G.'
'Shumilova, M.A.'
'Zhirov, D.K.'

_publ_section_title
;
 The Trisodium
 Monohydrogen-Nitrilo-Tris-Methylenephosphonato-Hydroxylaminato-Nitrosyl-Molybdate
 Octahydrate Na3[Mo(NO)(NH2O){N(CH2PO3)3H}] 8H2O: Synthesis, Structure,
 and Nature of Coordination Bond of Transition Metal with Non-Innocent
 Ligand
;
_journal_issue 12
_journal_name_full
;
 Russian Journal of Coordination Chemistry
;
_journal_page_first 864
_journal_page_last 873
_journal_paper_doi 10.1134/S1070328417120090
_journal_volume 43
_journal_year 2017
_chemical_formula_sum 'C3 H25 Mo N3 Na3 O19 P3'
_chemical_formula_weight 665.08
_space_group_IT_number 14
_space_group_name_Hall '-P 2ybc'
_space_group_name_H-M_alt 'P 1 21/c 1'
_symmetry_cell_setting monoclinic
_symmetry_Int_Tables_number 14
_symmetry_space_group_name_Hall '-P 2ybc'
_symmetry_space_group_name_H-M 'P 1 21/c 1'
_atom_sites_solution_hydrogens difmap
_audit_creation_date 2017-04-12T15:54:32-00:00
_audit_creation_method 'WinGX routine CIF_UPDATE'
_cell_angle_alpha 90
_cell_angle_beta 93.7060(10)
_cell_angle_gamma 90
_cell_formula_units_Z 4
_cell_length_a 9.7385(2)
_cell_length_b 10.2542(2)
_cell_length_c 21.6517(3)
_cell_measurement_reflns_used 22433
_cell_measurement_temperature 293(2)
_cell_measurement_theta_max 34.967
_cell_measurement_theta_min 3.755
_cell_volume 2157.63(7)
_computing_cell_refinement 'CrysAlisPro 1.171.38.41 (Rigaku OD, 2015)'
_computing_data_collection 'CrysAlisPro 1.171.38.41 (Rigaku OD, 2015)'
_computing_data_reduction 'CrysAlisPro 1.171.38.41 (Rigaku OD, 2015)'
_computing_structure_refinement 'SHELXL-2016/6 (Sheldrick, 2016)'
_diffrn_ambient_environment N~2~
_diffrn_ambient_temperature 293(2)
_diffrn_detector 'CCD plate'
_diffrn_detector_area_resol_mean 16.0302
_diffrn_detector_type Sapphire3
_diffrn_measured_fraction_theta_full 0.998
_diffrn_measured_fraction_theta_max 0.999
_diffrn_measurement_device 'four-circle diffractometer'
_diffrn_measurement_device_type 'Xcalibur, Sapphire3, Gemini'
_diffrn_measurement_method '\w scans'
_diffrn_orient_matrix_type 'CrysAlisPro convention (1999,Acta A55,543-557)'
_diffrn_orient_matrix_UB_11 0.00619
_diffrn_orient_matrix_UB_12 0.0642917
_diffrn_orient_matrix_UB_13 0.01191
_diffrn_orient_matrix_UB_21 -0.0006163
_diffrn_orient_matrix_UB_22 -0.0248227
_diffrn_orient_matrix_UB_23 0.0305699
_diffrn_orient_matrix_UB_31 0.072725
_diffrn_orient_matrix_UB_32 -0.0056534
_diffrn_orient_matrix_UB_33 0.0013464
_diffrn_radiation_monochromator graphite
_diffrn_radiation_probe x-ray
_diffrn_radiation_type MoK\a
_diffrn_radiation_wavelength 0.71073
_diffrn_reflns_av_R_equivalents 0.038
_diffrn_reflns_av_unetI/netI 0.0557
_diffrn_reflns_Laue_measured_fraction_full 0.998
_diffrn_reflns_Laue_measured_fraction_max 0.999
_diffrn_reflns_limit_h_max 13
_diffrn_reflns_limit_h_min -13
_diffrn_reflns_limit_k_max 14
_diffrn_reflns_limit_k_min -14
_diffrn_reflns_limit_l_max 30
_diffrn_reflns_limit_l_min -30
_diffrn_reflns_number 44025
_diffrn_reflns_point_group_measured_fraction_full 0.998
_diffrn_reflns_point_group_measured_fraction_max 0.999
_diffrn_reflns_theta_full 25.242
_diffrn_reflns_theta_max 30.508
_diffrn_reflns_theta_min 3.374
_diffrn_source 'fine-focus sealed X-ray tube'
_diffrn_source_type 'Enhance (Mo) X-ray Source'
_exptl_absorpt_coefficient_mu 0.983
_exptl_absorpt_correction_T_max 1
_exptl_absorpt_correction_T_min 0.85393
_exptl_absorpt_correction_type multi-scan
_exptl_absorpt_process_details
;
        CrysAlisPro 1.171.38.41 (Rigaku Oxford Diffraction, 2015)
        Empirical absorption correction using spherical harmonics,
 implemented in SCALE3 ABSPACK scaling algorithm.
;
_exptl_crystal_density_diffrn 2.047
_exptl_crystal_description prism
_exptl_crystal_F_000 1344
_exptl_crystal_size_max 0.106
_exptl_crystal_size_mid 0.096
_exptl_crystal_size_min 0.049
_refine_diff_density_max 0.651
_refine_diff_density_min -0.52
_refine_diff_density_rms 0.085
_refine_ls_extinction_method none
_refine_ls_goodness_of_fit_ref 1.114
_refine_ls_hydrogen_treatment refall
_refine_ls_matrix_type full
_refine_ls_number_parameters 385
_refine_ls_number_reflns 6578
_refine_ls_number_restraints 2
_refine_ls_restrained_S_all 1.114
_refine_ls_R_factor_all 0.0294
_refine_ls_R_factor_gt 0.0253
_refine_ls_shift/su_max 0.003
_refine_ls_shift/su_mean 0
_refine_ls_structure_factor_coef Fsqd
_refine_ls_weighting_details 'w=1/[\s^2^(Fo^2^)+(0.0234P)^2^+2.0173P] where P=(Fo^2^+2Fc^2^)/3'
_refine_ls_weighting_scheme calc
_refine_ls_wR_factor_gt 0.0575
_refine_ls_wR_factor_ref 0.059
_reflns_Friedel_coverage 0
_reflns_number_gt 6095
_reflns_number_total 6578
_reflns_threshold_expression 'I > 2\s(I)'
_cod_data_source_file tmpkg0ntwsp
_cod_data_source_block moatmp
_cod_original_sg_symbol_H-M 'P 21/c'
_cod_database_code 1564827

loop_
_symmetry_equiv_pos_as_xyz
'x, y, z'
'-x, y+1/2, -z+1/2'
'-x, -y, -z'
'x, -y-1/2, z-1/2'

loop_
_atom_site_label
_atom_site_type_symbol
_atom_site_fract_x
_atom_site_fract_y
_atom_site_fract_z
_atom_site_U_iso_or_equiv
_atom_site_adp_type
_atom_site_occupancy
_atom_site_site_symmetry_order
_atom_site_calc_flag
_atom_site_refinement_flags_posn
_atom_site_refinement_flags_adp
_atom_site_refinement_flags_occupancy
_atom_site_disorder_assembly
_atom_site_disorder_group
C1 C 0.38038(17) 0.38805(16) 0.78736(8) 0.0091(3) Uani 1 1 d . . . . .
C2 C 0.41769(17) 0.39742(16) 0.67526(8) 0.0080(3) Uani 1 1 d . . . . .
C3 C 0.19660(16) 0.32340(16) 0.71098(7) 0.0079(3) Uani 1 1 d . . . . .
N1 N 0.31542(14) 0.41526(14) 0.72414(6) 0.0062(2) Uani 1 1 d . . . . .
N2 N 0.20054(15) 0.82126(14) 0.73122(7) 0.0086(3) Uani 1 1 d . . . . .
N3 N 0.09518(14) 0.57761(14) 0.76760(6) 0.0090(3) Uani 1 1 d . . . . .
O1 O 0.48109(12) 0.52716(12) 0.88731(5) 0.0106(2) Uani 1 1 d . . . . .
O2 O 0.61690(12) 0.53405(12) 0.79234(5) 0.0098(2) Uani 1 1 d . . . . .
O3 O 0.38049(12) 0.64130(12) 0.79087(5) 0.0095(2) Uani 1 1 d . . . . .
O4 O 0.63527(12) 0.56670(13) 0.68010(6) 0.0101(2) Uani 1 1 d . . . . .
O5 O 0.51732(13) 0.52826(12) 0.57776(5) 0.0107(2) Uani 1 1 d . . . . .
O6 O 0.39292(12) 0.65582(12) 0.66038(5) 0.0086(2) Uani 1 1 d . . . . .
O7 O 0.14115(12) 0.52810(12) 0.64103(5) 0.0087(2) Uani 1 1 d . . . . .
O8 O 0.14052(12) 0.31230(12) 0.58593(5) 0.0100(2) Uani 1 1 d . . . . .
O9 O -0.05681(12) 0.37021(12) 0.65344(6) 0.0105(2) Uani 1 1 d . . . . .
O10 O 0.61162(14) 0.78217(13) 0.45795(6) 0.0118(2) Uani 1 1 d . . . . .
O11 O 0.26247(14) 0.76007(14) 0.41176(6) 0.0133(2) Uani 1 1 d . . . . .
O12 O 0.34952(14) 0.82603(14) 0.55612(6) 0.0126(2) Uani 1 1 d . . . . .
O13 O 0.27061(14) 1.07587(14) 0.44582(6) 0.0128(2) Uani 1 1 d . . . . .
O14 O 0.03940(14) 0.71451(14) 0.51378(6) 0.0142(2) Uani 1 1 d . . . . .
O15 O 0.06040(15) 1.04478(15) 0.56955(7) 0.0159(3) Uani 1 1 d . . . . .
O16 O 0.88174(15) 0.73896(15) 0.61631(7) 0.0171(3) Uani 1 1 d . . . . .
O17 O 0.78327(14) 0.48098(14) 0.50304(6) 0.0148(3) Uani 1 1 d D . . . .
O18 O 0.13009(12) 0.77587(12) 0.67721(5) 0.0104(2) Uani 1 1 d . . . . .
O19 O 0.00433(14) 0.54122(15) 0.79922(6) 0.0200(3) Uani 1 1 d . . . . .
Mo1 Mo 0.22648(2) 0.62065(2) 0.71928(2) 0.00507(4) Uani 1 1 d . . . . .
P1 P 0.47418(4) 0.52978(4) 0.81714(2) 0.00662(8) Uani 1 1 d . . . . .
P2 P 0.49098(4) 0.54614(4) 0.64450(2) 0.00674(8) Uani 1 1 d . . . . .
P3 P 0.09458(4) 0.38372(4) 0.64307(2) 0.00672(8) Uani 1 1 d . . . . .
Na1 Na 0.42470(7) 0.64746(7) 0.48967(3) 0.01096(13) Uani 1 1 d . . . . .
Na2 Na 0.15791(7) 0.90435(7) 0.49274(3) 0.01263(14) Uani 1 1 d . . . . .
Na3 Na 0.79543(8) 0.53218(8) 0.60775(3) 0.01614(15) Uani 1 1 d . . . . .
H1 H 0.310(2) 0.372(2) 0.8152(10) 0.008(4) Uiso 1 1 d . . . . .
H2 H 0.430(2) 0.311(2) 0.7873(10) 0.008(4) Uiso 1 1 d . . . . .
H3 H 0.375(2) 0.359(2) 0.6424(11) 0.012(4) Uiso 1 1 d . . . . .
H4 H 0.483(2) 0.343(2) 0.6885(11) 0.012(4) Uiso 1 1 d . . . . .
H5 H 0.141(2) 0.323(2) 0.7455(10) 0.009(4) Uiso 1 1 d . . . . .
H6 H 0.232(2) 0.237(2) 0.7049(10) 0.009(4) Uiso 1 1 d . . . . .
H7 H 0.946(3) 0.764(3) 0.6418(13) 0.028(7) Uiso 1 1 d . . . . .
H8 H 0.838(3) 0.802(3) 0.6015(14) 0.041(9) Uiso 1 1 d . . . . .
H9 H 0.679(3) 0.752(3) 0.4438(13) 0.032(8) Uiso 1 1 d . . . . .
H10 H 0.575(3) 0.831(3) 0.4354(13) 0.027(7) Uiso 1 1 d . . . . .
H11 H 0.305(3) 0.797(3) 0.3861(13) 0.032(8) Uiso 1 1 d . . . . .
H12 H 0.200(3) 0.732(3) 0.3955(13) 0.028(8) Uiso 1 1 d . . . . .
H13 H 0.307(3) 1.116(3) 0.4732(13) 0.024(7) Uiso 1 1 d . . . . .
H14 H 0.326(3) 1.046(3) 0.4282(14) 0.031(8) Uiso 1 1 d . . . . .
H15 H 0.145(2) 0.845(2) 0.7590(11) 0.014(4) Uiso 1 1 d . . . . .
H16 H 0.267(3) 0.878(2) 0.7227(11) 0.014(4) Uiso 1 1 d . . . . .
H17 H 0.087(3) 1.119(3) 0.5765(14) 0.033(8) Uiso 1 1 d . . . . .
H18 H 0.052(3) 1.016(3) 0.6009(16) 0.041(9) Uiso 1 1 d . . . . .
H19 H 0.397(3) 0.887(3) 0.5693(13) 0.031(8) Uiso 1 1 d . . . . .
H20 H 0.338(3) 0.788(3) 0.5813(14) 0.034(9) Uiso 1 1 d . . . . .
H21 H -0.024(3) 0.700(3) 0.4839(14) 0.035(8) Uiso 1 1 d . . . . .
H22 H 0.000(3) 0.707(3) 0.5454(15) 0.041(9) Uiso 1 1 d . . . . .
H23 H 0.789(3) 0.536(2) 0.4707(13) 0.036(8) Uiso 1 1 d D . . . .
H24 H 0.836(2) 0.4199(17) 0.4929(12) 0.035(8) Uiso 1 1 d D . . . .
H25 H 0.629(3) 0.560(3) 0.7174(14) 0.037(8) Uiso 1 1 d . . . . .

loop_
_atom_site_aniso_label
_atom_site_aniso_U_11
_atom_site_aniso_U_22
_atom_site_aniso_U_33
_atom_site_aniso_U_23
_atom_site_aniso_U_13
_atom_site_aniso_U_12
C1 0.0107(7) 0.0076(7) 0.0087(7) 0.0014(6) -0.0014(5) -0.0010(6)
C2 0.0079(7) 0.0071(7) 0.0091(7) -0.0013(6) 0.0015(5) 0.0010(5)
C3 0.0074(7) 0.0073(7) 0.0088(7) 0.0004(5) -0.0004(5) -0.0020(5)
N1 0.0063(6) 0.0072(6) 0.0052(5) -0.0001(5) -0.0001(4) -0.0011(5)
N2 0.0091(6) 0.0078(6) 0.0088(6) -0.0014(5) 0.0003(5) 0.0000(5)
N3 0.0096(6) 0.0084(6) 0.0091(6) -0.0027(5) 0.0020(5) -0.0016(5)
O1 0.0120(6) 0.0133(6) 0.0066(5) -0.0007(4) -0.0002(4) -0.0015(4)
O2 0.0076(5) 0.0113(6) 0.0108(5) -0.0006(4) 0.0013(4) 0.0007(4)
O3 0.0096(5) 0.0073(5) 0.0112(5) -0.0011(4) -0.0024(4) 0.0001(4)
O4 0.0075(5) 0.0136(6) 0.0093(5) -0.0003(5) 0.0008(4) -0.0004(4)
O5 0.0142(6) 0.0110(6) 0.0074(5) 0.0000(4) 0.0036(4) 0.0013(4)
O6 0.0090(5) 0.0076(5) 0.0095(5) 0.0003(4) 0.0032(4) 0.0012(4)
O7 0.0117(5) 0.0071(5) 0.0070(5) -0.0002(4) -0.0018(4) -0.0010(4)
O8 0.0113(5) 0.0111(6) 0.0076(5) -0.0030(4) 0.0006(4) 0.0001(4)
O9 0.0071(5) 0.0130(6) 0.0112(5) 0.0004(5) 0.0003(4) -0.0005(4)
O10 0.0120(6) 0.0130(6) 0.0104(6) 0.0000(5) 0.0006(5) 0.0023(5)
O11 0.0117(6) 0.0158(6) 0.0124(6) 0.0026(5) -0.0004(5) -0.0050(5)
O12 0.0168(6) 0.0116(6) 0.0091(6) 0.0012(5) -0.0012(5) -0.0020(5)
O13 0.0128(6) 0.0143(6) 0.0115(6) -0.0029(5) 0.0009(5) 0.0008(5)
O14 0.0135(6) 0.0176(6) 0.0115(6) -0.0005(5) 0.0006(5) -0.0020(5)
O15 0.0196(7) 0.0159(7) 0.0123(6) -0.0021(5) 0.0014(5) -0.0031(5)
O16 0.0136(6) 0.0200(7) 0.0172(6) 0.0010(6) -0.0018(5) 0.0016(5)
O17 0.0151(6) 0.0158(6) 0.0139(6) 0.0024(5) 0.0036(5) 0.0016(5)
O18 0.0122(5) 0.0079(5) 0.0106(5) -0.0015(4) -0.0036(4) 0.0010(4)
O19 0.0187(7) 0.0244(7) 0.0182(6) -0.0029(6) 0.0115(5) -0.0091(6)
Mo1 0.00504(6) 0.00488(6) 0.00533(6) -0.00047(5) 0.00057(4) 0.00003(4)
P1 0.00710(18) 0.00676(18) 0.00592(17) -0.00039(14) -0.00021(13) -0.00022(14)
P2 0.00679(17) 0.00708(18) 0.00651(17) -0.00032(14) 0.00161(13) 0.00059(14)
P3 0.00680(17) 0.00699(18) 0.00634(17) -0.00112(14) 0.00022(13) -0.00062(14)
Na1 0.0138(3) 0.0098(3) 0.0094(3) -0.0007(3) 0.0013(2) 0.0004(3)
Na2 0.0111(3) 0.0128(3) 0.0139(3) -0.0012(3) 0.0003(3) -0.0005(3)
Na3 0.0169(4) 0.0173(4) 0.0146(3) 0.0013(3) 0.0041(3) 0.0026(3)

loop_
_atom_type_symbol
_atom_type_description
_atom_type_scat_dispersion_real
_atom_type_scat_dispersion_imag
_atom_type_scat_source
C C 0.0033 0.0016 'International Tables Vol C Tables 4.2.6.8 and 6.1.1.4'
H H 0 0 'International Tables Vol C Tables 4.2.6.8 and 6.1.1.4'
N N 0.0061 0.0033 'International Tables Vol C Tables 4.2.6.8 and 6.1.1.4'
O O 0.0106 0.006 'International Tables Vol C Tables 4.2.6.8 and 6.1.1.4'
Mo Mo -1.6832 0.6857 'International Tables Vol C Tables 4.2.6.8 and 6.1.1.4'
P P 0.1023 0.0942 'International Tables Vol C Tables 4.2.6.8 and 6.1.1.4'
Na Na 0.0362 0.0249 'International Tables Vol C Tables 4.2.6.8 and 6.1.1.4'

loop_
_exptl_crystal_face_index_h
_exptl_crystal_face_index_k
_exptl_crystal_face_index_l
_exptl_crystal_face_perp_dist
-1 0 30 0.0245
1 0 -30 0.0245
-14 1 2 0.048
14 -1 -2 0.048
-1 14 -5 0.0456
1 -14 5 0.0456
-8 -11 5 0.0472
8 11 -5 0.0472

loop_
_geom_angle_atom_site_label_1
_geom_angle_atom_site_label_2
_geom_angle_atom_site_label_3
_geom_angle
_geom_angle_site_symmetry_1
_geom_angle_site_symmetry_3
_geom_angle_publ_flag
N1 C1 P1 110.44(11) . . ?
N1 C1 H1 109.4(13) . . ?
P1 C1 H1 106.0(13) . . ?
N1 C1 H2 110.4(13) . . ?
P1 C1 H2 115.4(14) . . ?
H1 C1 H2 104.9(19) . . ?
N1 C2 P2 116.42(11) . . ?
N1 C2 H3 108.5(15) . . ?
P2 C2 H3 104.7(15) . . ?
N1 C2 H4 110.1(15) . . ?
P2 C2 H4 110.9(15) . . ?
H3 C2 H4 106(2) . . ?
N1 C3 P3 108.16(11) . . ?
N1 C3 H5 109.0(14) . . ?
P3 C3 H5 109.1(13) . . ?
N1 C3 H6 108.9(13) . . ?
P3 C3 H6 112.5(13) . . ?
H5 C3 H6 109.1(19) . . ?
C1 N1 C3 109.32(12) . . ?
C1 N1 C2 111.06(12) . . ?
C3 N1 C2 108.98(12) . . ?
C1 N1 Mo1 110.60(10) . . ?
C3 N1 Mo1 106.54(9) . . ?
C2 N1 Mo1 110.23(9) . . ?
O18 N2 Mo1 68.00(8) . . ?
O18 N2 H15 112.0(16) . . ?
Mo1 N2 H15 116.4(16) . . ?
O18 N2 H16 111.4(15) . . ?
Mo1 N2 H16 121.1(15) . . ?
H15 N2 H16 117(2) . . ?
O19 N3 Mo1 176.32(13) . . ?
P1 O3 Mo1 124.99(7) . . ?
P2 O4 Na3 105.57(7) . . ?
P2 O4 H25 110(2) . . ?
Na3 O4 H25 139(2) . . ?
P2 O5 Na1 128.94(7) . . ?
P2 O5 Na1 137.65(8) . 3_666 ?
Na1 O5 Na1 89.43(5) . 3_666 ?
P2 O5 Na3 89.88(6) . . ?
Na1 O5 Na3 119.78(5) . . ?
Na1 O5 Na3 83.57(4) 3_666 . ?
P2 O6 Mo1 120.95(7) . . ?
P3 O7 Mo1 121.18(7) . . ?
P3 O9 Na3 116.43(7) . 1_455 ?
Na1 O10 H9 122(2) . . ?
Na1 O10 H10 103(2) . . ?
H9 O10 H10 111(3) . . ?
Na1 O11 Na2 93.81(5) . . ?
Na1 O11 H11 110(2) . . ?
Na2 O11 H11 116(2) . . ?
Na1 O11 H12 127(2) . . ?
Na2 O11 H12 102(2) . . ?
H11 O11 H12 107(3) . . ?
Na2 O12 Na1 99.50(5) . . ?
Na2 O12 H19 110(2) . . ?
Na1 O12 H19 126(2) . . ?
Na2 O12 H20 119(3) . . ?
Na1 O12 H20 96(3) . . ?
H19 O12 H20 106(3) . . ?
Na2 O13 H13 105(2) . . ?
Na2 O13 H14 107(2) . . ?
H13 O13 H14 107(3) . . ?
Na2 O14 H21 109(2) . . ?
Na2 O14 H22 121(2) . . ?
H21 O14 H22 105(3) . . ?
Na2 O15 Na2 96.34(5) . 3_576 ?
Na2 O15 H17 123(2) . . ?
Na2 O15 H17 99(2) 3_576 . ?
Na2 O15 H18 117(3) . . ?
Na2 O15 H18 116(2) 3_576 . ?
H17 O15 H18 105(3) . . ?
Na3 O16 H7 125.9(19) . . ?
Na3 O16 H8 121(2) . . ?
H7 O16 H8 111(3) . . ?
Na3 O17 Na1 92.82(5) . 3_666 ?
Na3 O17 H23 128.0(18) . . ?
Na1 O17 H23 118.9(18) 3_666 . ?
Na3 O17 H24 115.1(18) . . ?
Na1 O17 H24 98.1(19) 3_666 . ?
H23 O17 H24 100.7(18) . . ?
N2 O18 Mo1 72.44(8) . . ?
N3 Mo1 O18 97.50(6) . . ?
N3 Mo1 O7 95.91(6) . . ?
O18 Mo1 O7 80.96(5) . . ?
N3 Mo1 N2 94.30(6) . . ?
O18 Mo1 N2 39.57(5) . . ?
O7 Mo1 N2 120.48(5) . . ?
N3 Mo1 O3 95.64(6) . . ?
O18 Mo1 O3 122.66(5) . . ?
O7 Mo1 O3 151.89(5) . . ?
N2 Mo1 O3 84.01(5) . . ?
N3 Mo1 O6 175.00(6) . . ?
O18 Mo1 O6 86.96(5) . . ?
O7 Mo1 O6 82.52(5) . . ?
N2 Mo1 O6 90.57(5) . . ?
O3 Mo1 O6 83.75(5) . . ?
N3 Mo1 N1 91.69(6) . . ?
O18 Mo1 N1 155.23(5) . . ?
O7 Mo1 N1 75.23(5) . . ?
N2 Mo1 N1 162.36(5) . . ?
O3 Mo1 N1 78.90(5) . . ?
O6 Mo1 N1 83.33(5) . . ?
O1 P1 O2 111.79(7) . . ?
O1 P1 O3 111.59(7) . . ?
O2 P1 O3 112.28(7) . . ?
O1 P1 C1 109.32(7) . . ?
O2 P1 C1 110.37(7) . . ?
O3 P1 C1 100.96(7) . . ?
O5 P2 O6 117.15(7) . . ?
O5 P2 O4 106.65(7) . . ?
O6 P2 O4 110.03(7) . . ?
O5 P2 C2 110.20(7) . . ?
O6 P2 C2 105.52(7) . . ?
O4 P2 C2 106.91(7) . . ?
O5 P2 Na3 61.51(5) . . ?
O6 P2 Na3 135.09(5) . . ?
O4 P2 Na3 45.41(5) . . ?
C2 P2 Na3 117.02(6) . . ?
O9 P3 O8 114.54(7) . . ?
O9 P3 O7 112.44(7) . . ?
O8 P3 O7 109.45(7) . . ?
O9 P3 C3 109.51(7) . . ?
O8 P3 C3 108.45(7) . . ?
O7 P3 C3 101.61(7) . . ?
O9 P3 Na3 39.60(5) . 1_455 ?
O8 P3 Na3 109.29(5) . 1_455 ?
O7 P3 Na3 79.06(5) . 1_455 ?
C3 P3 Na3 139.53(6) . 1_455 ?
O5 Na1 O5 90.57(5) . 3_666 ?
O5 Na1 O10 105.44(5) . . ?
O5 Na1 O10 92.57(5) 3_666 . ?
O5 Na1 O17 86.80(5) . 3_666 ?
O5 Na1 O17 82.12(5) 3_666 3_666 ?
O10 Na1 O17 166.77(5) . 3_666 ?
O5 Na1 O12 91.44(5) . . ?
O5 Na1 O12 176.26(5) 3_666 . ?
O10 Na1 O12 89.93(5) . . ?
O17 Na1 O12 94.84(5) 3_666 . ?
O5 Na1 O11 163.16(5) . . ?
O5 Na1 O11 95.66(5) 3_666 . ?
O10 Na1 O11 89.94(5) . . ?
O17 Na1 O11 78.61(5) 3_666 . ?
O12 Na1 O11 81.56(5) . . ?
O5 Na1 Na1 45.49(3) . 3_666 ?
O5 Na1 Na1 45.08(3) 3_666 3_666 ?
O10 Na1 Na1 102.74(5) . 3_666 ?
O17 Na1 Na1 82.11(4) 3_666 3_666 ?
O12 Na1 Na1 136.84(5) . 3_666 ?
O11 Na1 Na1 138.42(5) . 3_666 ?
O5 Na1 Na3 113.76(4) . 3_666 ?
O5 Na1 Na3 52.38(4) 3_666 3_666 ?
O10 Na1 Na3 125.56(4) . 3_666 ?
O17 Na1 Na3 42.36(4) 3_666 3_666 ?
O12 Na1 Na3 123.88(4) . 3_666 ?
O11 Na1 Na3 59.71(4) . 3_666 ?
Na1 Na1 Na3 81.37(3) 3_666 3_666 ?
O5 Na1 Na2 125.30(4) . . ?
O5 Na1 Na2 137.31(4) 3_666 . ?
O10 Na1 Na2 98.08(4) . . ?
O17 Na1 Na2 78.21(4) 3_666 . ?
O12 Na1 Na2 39.39(3) . . ?
O11 Na1 Na2 43.51(4) . . ?
Na1 Na1 Na2 158.98(4) 3_666 . ?
Na3 Na1 Na2 88.96(2) 3_666 . ?
O5 Na1 H20 78.6(7) . . ?
O5 Na1 H20 164.7(7) 3_666 . ?
O10 Na1 H20 100.6(7) . . ?
O17 Na1 H20 86.5(7) 3_666 . ?
O12 Na1 H20 15.0(7) . . ?
O11 Na1 H20 92.0(7) . . ?
Na1 Na1 H20 123.2(7) 3_666 . ?
Na3 Na1 H20 122.5(7) 3_666 . ?
Na2 Na1 H20 48.5(7) . . ?
O14 Na2 O13 165.46(6) . . ?
O14 Na2 O12 89.15(6) . . ?
O13 Na2 O12 97.56(6) . . ?
O14 Na2 O15 98.10(6) . . ?
O13 Na2 O15 93.81(6) . . ?
O12 Na2 O15 97.54(5) . . ?
O14 Na2 O15 82.22(5) . 3_576 ?
O13 Na2 O15 90.88(5) . 3_576 ?
O12 Na2 O15 171.37(6) . 3_576 ?
O15 Na2 O15 83.66(5) . 3_576 ?
O14 Na2 O11 82.79(5) . . ?
O13 Na2 O11 85.32(5) . . ?
O12 Na2 O11 82.42(5) . . ?
O15 Na2 O11 179.11(6) . . ?
O15 Na2 O11 96.51(5) 3_576 . ?
O14 Na2 Na2 90.08(4) . 3_576 ?
O13 Na2 Na2 93.12(5) . 3_576 ?
O12 Na2 Na2 139.33(5) . 3_576 ?
O15 Na2 Na2 42.45(4) . 3_576 ?
O15 Na2 Na2 41.21(4) 3_576 3_576 ?
O11 Na2 Na2 137.71(5) . 3_576 ?
O14 Na2 Na1 76.44(4) . . ?
O13 Na2 Na1 100.23(4) . . ?
O12 Na2 Na1 41.11(4) . . ?
O15 Na2 Na1 137.47(4) . . ?
O15 Na2 Na1 135.43(4) 3_576 . ?
O11 Na2 Na1 42.68(3) . . ?
Na2 Na2 Na1 166.47(4) 3_576 . ?
O14 Na2 H13 176.3(6) . . ?
O13 Na2 H13 16.6(6) . . ?
O12 Na2 H13 87.2(6) . . ?
O15 Na2 H13 82.4(6) . . ?
O15 Na2 H13 101.5(6) 3_576 . ?
O11 Na2 H13 96.7(6) . . ?
Na2 Na2 H13 92.7(6) 3_576 . ?
Na1 Na2 H13 100.7(6) . . ?
O14 Na2 H14 153.4(7) . . ?
O13 Na2 H14 15.5(7) . . ?
O12 Na2 H14 90.2(6) . . ?
O15 Na2 H14 108.4(7) . . ?
O15 Na2 H14 97.6(6) 3_576 . ?
O11 Na2 H14 70.7(7) . . ?
Na2 Na2 H14 107.4(7) 3_576 . ?
Na1 Na2 H14 85.7(7) . . ?
H13 Na2 H14 26.8(8) . . ?
O16 Na3 O4 93.66(6) . . ?
O16 Na3 O17 106.52(6) . . ?
O4 Na3 O17 134.67(6) . . ?
O16 Na3 O9 113.97(6) . 1_655 ?
O4 Na3 O9 104.05(5) . 1_655 ?
O17 Na3 O9 103.89(5) . 1_655 ?
O16 Na3 O5 112.65(5) . . ?
O4 Na3 O5 57.52(4) . . ?
O17 Na3 O5 77.20(5) . . ?
O9 Na3 O5 130.65(5) 1_655 . ?
O16 Na3 P2 106.69(5) . . ?
O4 Na3 P2 29.02(3) . . ?
O17 Na3 P2 105.65(4) . . ?
O9 Na3 P2 119.10(4) 1_655 . ?
O5 Na3 P2 28.61(3) . . ?
O16 Na3 P3 95.39(4) . 1_655 ?
O4 Na3 P3 122.24(4) . 1_655 ?
O17 Na3 P3 96.28(4) . 1_655 ?
O9 Na3 P3 23.98(3) 1_655 1_655 ?
O5 Na3 P3 151.95(4) . 1_655 ?
P2 Na3 P3 142.47(3) . 1_655 ?
O16 Na3 Na1 139.26(5) . 3_666 ?
O4 Na3 Na1 94.39(4) . 3_666 ?
O17 Na3 Na1 44.82(4) . 3_666 ?
O9 Na3 Na1 102.58(4) 1_655 3_666 ?
O5 Na3 Na1 44.05(3) . 3_666 ?
P2 Na3 Na1 67.46(2) . 3_666 ?
P3 Na3 Na1 113.37(3) 1_655 3_666 ?

loop_
_geom_bond_atom_site_label_1
_geom_bond_atom_site_label_2
_geom_bond_distance
_geom_bond_site_symmetry_2
_geom_bond_publ_flag
C1 N1 1.497(2) . ?
C1 P1 1.8128(17) . ?
C1 H1 0.95(2) . ?
C1 H2 0.92(2) . ?
C2 N1 1.511(2) . ?
C2 P2 1.8277(17) . ?
C2 H3 0.90(2) . ?
C2 H4 0.88(2) . ?
C3 N1 1.505(2) . ?
C3 P3 1.8284(17) . ?
C3 H5 0.95(2) . ?
C3 H6 0.96(2) . ?
N1 Mo1 2.2771(14) . ?
N2 O18 1.3969(18) . ?
N2 Mo1 2.0907(15) . ?
N2 H15 0.87(2) . ?
N2 H16 0.90(2) . ?
N3 O19 1.2121(19) . ?
N3 Mo1 1.7598(14) . ?
O1 P1 1.5167(12) . ?
O2 P1 1.5226(12) . ?
O3 P1 1.5480(12) . ?
O3 Mo1 2.0968(12) . ?
O4 P2 1.5726(13) . ?
O4 Na3 2.3083(14) . ?
O4 H25 0.82(3) . ?
O5 P2 1.4952(12) . ?
O5 Na1 2.3922(14) . ?
O5 Na1 2.4090(14) 3_666 ?
O5 Na3 2.7443(15) . ?
O6 P2 1.5289(12) . ?
O6 Mo1 2.1566(11) . ?
O7 P3 1.5499(12) . ?
O7 Mo1 2.0687(11) . ?
O8 P3 1.5292(12) . ?
O9 P3 1.5119(12) . ?
O9 Na3 2.3714(15) 1_455 ?
O10 Na1 2.4198(15) . ?
O10 H9 0.80(3) . ?
O10 H10 0.77(3) . ?
O11 Na1 2.5161(15) . ?
O11 Na2 2.5556(16) . ?
O11 H11 0.81(3) . ?
O11 H12 0.74(3) . ?
O12 Na2 2.3830(15) . ?
O12 Na1 2.4688(15) . ?
O12 H19 0.82(3) . ?
O12 H20 0.68(3) . ?
O13 Na2 2.3397(16) . ?
O13 H13 0.79(3) . ?
O13 H14 0.74(3) . ?
O14 Na2 2.3231(16) . ?
O14 H21 0.87(3) . ?
O14 H22 0.81(3) . ?
O15 Na2 2.4383(16) . ?
O15 Na2 2.4982(16) 3_576 ?
O15 H17 0.81(3) . ?
O15 H18 0.75(3) . ?
O16 Na3 2.2840(17) . ?
O16 H7 0.85(3) . ?
O16 H8 0.83(3) . ?
O17 Na3 2.3227(15) . ?
O17 Na1 2.4295(15) 3_666 ?
O17 H23 0.90(2) . ?
O17 H24 0.851(2) . ?
O18 Mo1 2.0332(12) . ?
P2 Na3 3.1224(9) . ?
P3 Na3 3.3318(9) 1_455 ?
Na1 Na1 3.3781(14) 3_666 ?
Na1 Na3 3.4429(11) 3_666 ?
Na1 Na2 3.7035(10) . ?
Na1 H20 2.63(3) . ?
Na2 Na2 3.6786(14) 3_576 ?
Na2 H13 2.66(3) . ?
Na2 H14 2.65(3) . ?

loop_
_geom_hbond_atom_site_label_D
_geom_hbond_atom_site_label_H
_geom_hbond_atom_site_label_A
_geom_hbond_distance_DH
_geom_hbond_distance_HA
_geom_hbond_distance_DA
_geom_hbond_angle_DHA
_geom_hbond_site_symmetry_A
C1 H2 O6 0.92(2) 2.56(2) 3.391(2) 150.3(18) 2_646
C2 H3 O8 0.90(2) 2.56(2) 3.334(2) 144.7(19) .
C2 H3 O10 0.90(2) 2.62(2) 3.418(2) 149.3(19) 3_666
C2 H4 O3 0.88(2) 2.49(2) 3.333(2) 162(2) 2_646
C3 H6 O2 0.96(2) 2.55(2) 3.482(2) 163.8(18) 2_646
O16 H7 O18 0.85(3) 1.91(3) 2.7054(19) 156(3) 1_655
O16 H8 O13 0.83(3) 1.90(3) 2.713(2) 169(3) 3_676
O10 H9 O8 0.80(3) 2.02(3) 2.8220(18) 174(3) 3_666
O10 H10 O1 0.77(3) 1.98(3) 2.7435(18) 172(3) 4_575
O11 H11 O1 0.81(3) 2.49(3) 3.1176(19) 136(3) 4_575
O11 H11 O3 0.81(3) 2.32(3) 3.0957(18) 161(3) 4_575
O11 H12 O9 0.74(3) 2.00(3) 2.7245(18) 169(3) 3_566
O13 H13 O10 0.79(3) 1.95(3) 2.7325(19) 177(3) 3_676
O13 H14 O1 0.74(3) 1.95(3) 2.6942(18) 175(3) 4_575
N2 H15 O9 0.87(2) 2.15(2) 2.9832(19) 161(2) 2_556
N2 H16 O2 0.90(2) 2.00(2) 2.8809(19) 167(2) 2_656
O15 H17 O8 0.81(3) 2.06(3) 2.868(2) 173(3) 1_565
O15 H18 O19 0.75(3) 2.28(3) 2.950(2) 149(3) 2_556
O12 H19 O1 0.82(3) 2.05(3) 2.8660(19) 173(3) 2_656
O12 H20 O6 0.68(3) 2.22(3) 2.8633(18) 156(3) .
O14 H21 O8 0.87(3) 1.84(3) 2.7050(18) 171(3) 3_566
O14 H22 O16 0.81(3) 2.01(3) 2.791(2) 164(3) 1_455
O17 H23 O7 0.90(2) 2.64(3) 3.2524(17) 126.3(19) 3_666
O17 H23 O8 0.90(2) 2.12(2) 2.9899(18) 161(3) 3_666
O17 H24 O14 0.851(2) 1.845(6) 2.6860(19) 170(3) 3_666
O4 H25 O2 0.82(3) 1.66(3) 2.4711(17) 175(3) .
C1 H2 O6 0.92(2) 2.56(2) 3.391(2) 150.3(18) 2_646
C2 H3 O8 0.90(2) 2.56(2) 3.334(2) 144.7(19) .
C2 H3 O10 0.90(2) 2.62(2) 3.418(2) 149.3(19) 3_666
C2 H4 O3 0.88(2) 2.49(2) 3.333(2) 162(2) 2_646
C3 H6 O2 0.96(2) 2.55(2) 3.482(2) 163.8(18) 2_646
O16 H7 O18 0.85(3) 1.91(3) 2.7054(19) 156(3) 1_655
O16 H8 O13 0.83(3) 1.90(3) 2.713(2) 169(3) 3_676
O10 H9 O8 0.80(3) 2.02(3) 2.8220(18) 174(3) 3_666
O10 H10 O1 0.77(3) 1.98(3) 2.7435(18) 172(3) 4_575
O11 H11 O1 0.81(3) 2.49(3) 3.1176(19) 136(3) 4_575
O11 H11 O3 0.81(3) 2.32(3) 3.0957(18) 161(3) 4_575
O11 H12 O9 0.74(3) 2.00(3) 2.7245(18) 169(3) 3_566
O13 H13 O10 0.79(3) 1.95(3) 2.7325(19) 177(3) 3_676
O13 H14 O1 0.74(3) 1.95(3) 2.6942(18) 175(3) 4_575
N2 H15 O9 0.87(2) 2.15(2) 2.9832(19) 161(2) 2_556
N2 H16 O2 0.90(2) 2.00(2) 2.8809(19) 167(2) 2_656
O15 H17 O8 0.81(3) 2.06(3) 2.868(2) 173(3) 1_565
O15 H18 O19 0.75(3) 2.28(3) 2.950(2) 149(3) 2_556
O12 H19 O1 0.82(3) 2.05(3) 2.8660(19) 173(3) 2_656
O12 H20 O6 0.68(3) 2.22(3) 2.8633(18) 156(3) .
O14 H21 O8 0.87(3) 1.84(3) 2.7050(18) 171(3) 3_566
O14 H22 O16 0.81(3) 2.01(3) 2.791(2) 164(3) 1_455
O17 H23 O7 0.90(2) 2.64(3) 3.2524(17) 126.3(19) 3_666
O17 H23 O8 0.90(2) 2.12(2) 2.9899(18) 161(3) 3_666
O17 H24 O14 0.851(2) 1.845(6) 2.6860(19) 170(3) 3_666
O4 H25 O2 0.82(3) 1.66(3) 2.4711(17) 175(3) .
